data_7230908
loop_
_publ_author_name
'Rajagopal, Shinaj K.'
'K, Nagaraj'
'Deb, Somadrita'
'Bhat, Vinayak'
'Sasikumar, Devika'
'Sebastian, Ebin'
'Hariharan, Mahesh'

_publ_section_title
;
 Extending the scope of the carbonyl facilitated triplet excited state
 towards visible light excitation.
;
_journal_issue 28
_journal_name_full 'Physical chemistry chemical physics : PCCP'
_journal_page_first 19120
_journal_page_last 19128
_journal_paper_doi 10.1039/c8cp01023d
_journal_volume 20
_journal_year 2018
_chemical_formula_sum 'C21 H14 O'
_chemical_formula_weight 282.32
_space_group_crystal_system monoclinic
_space_group_IT_number 4
_space_group_name_Hall 'P 2yb'
_space_group_name_H-M_alt 'P 1 21 1'
_symmetry_space_group_name_Hall 'P 2yb'
_symmetry_space_group_name_H-M 'P 1 21 1'
_atom_sites_solution_hydrogens geom
_audit_creation_method SHELXL-2014
_audit_update_record
;
2017-06-30 deposited with the CCDC.
2018-06-18 downloaded from the CCDC.
;
_cell_angle_alpha 90
_cell_angle_beta 103.178(4)
_cell_angle_gamma 90
_cell_formula_units_Z 2
_cell_length_a 8.3434(7)
_cell_length_b 6.0678(4)
_cell_length_c 14.7523(12)
_cell_measurement_reflns_used 2643
_cell_measurement_temperature 296(2)
_cell_measurement_theta_max 24.97
_cell_measurement_theta_min 2.51
_cell_volume 727.18(10)
_computing_cell_refinement 'APEX2/SAINT (Bruker, 2004)'
_computing_data_collection 'APEX2 (Bruker, 2004)'
_computing_data_reduction 'SAINT/XPREP (Bruker, 2004)'
_computing_molecular_graphics 'ORTEP3 (Farrugia, 1997) and Mercury (Bruno et al., 2002)'
_computing_publication_material 'SHELXL-2014 (Sheldrick, 2014)'
_computing_structure_refinement 'SHELXL-2014 (Sheldrick, 2014)'
_computing_structure_solution 'SHELXL-2014 (Sheldrick, 2014)'
_diffrn_ambient_temperature 296(2)
_diffrn_detector_area_resol_mean 0
_diffrn_measured_fraction_theta_full 0.999
_diffrn_measured_fraction_theta_max 0.999
_diffrn_measurement_device_type 'Bruker KAPPA APEX-II CCD'
_diffrn_measurement_method '\f and \w scans'
_diffrn_radiation_type MoK\a
_diffrn_radiation_wavelength 0.71073
_diffrn_reflns_av_R_equivalents 0.0191
_diffrn_reflns_av_unetI/netI 0.0275
_diffrn_reflns_Laue_measured_fraction_full 0.999
_diffrn_reflns_Laue_measured_fraction_max 0.999
_diffrn_reflns_limit_h_max 10
_diffrn_reflns_limit_h_min -10
_diffrn_reflns_limit_k_max 7
_diffrn_reflns_limit_k_min -7
_diffrn_reflns_limit_l_max 18
_diffrn_reflns_limit_l_min -17
_diffrn_reflns_number 6306
_diffrn_reflns_point_group_measured_fraction_full 0.949
_diffrn_reflns_point_group_measured_fraction_max 0.940
_diffrn_reflns_theta_full 25.242
_diffrn_reflns_theta_max 25.996
_diffrn_reflns_theta_min 2.584
_diffrn_source 'sealed tube'
_exptl_absorpt_coefficient_mu 0.078
_exptl_absorpt_correction_T_max 0.9923
_exptl_absorpt_correction_T_min 0.9846
_exptl_absorpt_correction_type multi-scan
_exptl_absorpt_process_details SADABS
_exptl_crystal_colour colourless
_exptl_crystal_density_diffrn 1.289
_exptl_crystal_density_meas 1.289
_exptl_crystal_density_method NONE
_exptl_crystal_description block
_exptl_crystal_F_000 296
_exptl_crystal_size_max 0.200
_exptl_crystal_size_mid 0.150
_exptl_crystal_size_min 0.100
_refine_diff_density_max 0.096
_refine_diff_density_min -0.119
_refine_diff_density_rms 0.027
_refine_ls_abs_structure_details
;
 Flack x determined using 839 quotients [(I+)-(I-)]/[(I+)+(I-)]
 (Parsons, Flack and Wagner, Acta Cryst. B69 (2013) 249-259).
;
_refine_ls_abs_structure_Flack 2.2(9)
_refine_ls_extinction_method none
_refine_ls_goodness_of_fit_ref 0.965
_refine_ls_hydrogen_treatment constr
_refine_ls_matrix_type full
_refine_ls_number_parameters 199
_refine_ls_number_reflns 2696
_refine_ls_number_restraints 1
_refine_ls_restrained_S_all 0.965
_refine_ls_R_factor_all 0.0459
_refine_ls_R_factor_gt 0.0336
_refine_ls_shift/su_max 0.000
_refine_ls_shift/su_mean 0.000
_refine_ls_structure_factor_coef Fsqd
_refine_ls_weighting_details 'w=1/[\s^2^(Fo^2^)+(0.0626P)^2^] where P=(Fo^2^+2Fc^2^)/3'
_refine_ls_weighting_scheme calc
_refine_ls_wR_factor_gt 0.0842
_refine_ls_wR_factor_ref 0.0929
_reflns_Friedel_coverage 0.712
_reflns_Friedel_fraction_full 0.888
_reflns_Friedel_fraction_max 0.869
_reflns_number_gt 2206
_reflns_number_total 2696
_reflns_threshold_expression 'I > 2\s(I)'
_cod_data_source_file c8cp01023d2.cif
_cod_data_source_block shelx
_cod_depositor_comments 'Adding full bibliography for 7230907--7230912.cif.'
_cod_database_code 7230908
_shelx_space_group_comment
;
The symmetry employed for this shelxl refinement is uniquely defined
by the following loop, which should always be used as a source of
symmetry information in preference to the above space-group names.
They are only intended as comments.
;
_shelx_estimated_absorpt_t_min 0.985
_shelx_estimated_absorpt_t_max 0.992
_shelxl_version_number 2014-3

loop_
_space_group_symop_operation_xyz
'x, y, z'
'-x, y+1/2, -z'

loop_
_atom_site_label
_atom_site_type_symbol
_atom_site_fract_x
_atom_site_fract_y
_atom_site_fract_z
_atom_site_U_iso_or_equiv
_atom_site_adp_type
_atom_site_occupancy
_atom_site_site_symmetry_order
_atom_site_calc_flag
_atom_site_refinement_flags_posn
_atom_site_refinement_flags_adp
C1 C 0.4531(2) 0.0734(4) 0.24810(15) 0.0451(6) Uani 1 1 d . .
C2 C 0.5045(3) 0.2489(4) 0.18962(14) 0.0447(5) Uani 1 1 d . .
C3 C 0.3977(3) 0.4206(5) 0.16196(17) 0.0616(7) Uani 1 1 d . .
H3 H 0.2986 0.4238 0.1807 0.074 Uiso 1 1 calc R U
C4 C 0.4344(5) 0.5901(5) 0.1064(2) 0.0818(10) Uani 1 1 d . .
H4 H 0.3598 0.7046 0.0883 0.098 Uiso 1 1 calc R U
C5 C 0.5769(5) 0.5887(5) 0.07897(19) 0.0828(10) Uani 1 1 d . .
H5 H 0.6000 0.7033 0.0421 0.099 Uiso 1 1 calc R U
C6 C 0.6924(4) 0.4172(5) 0.10486(16) 0.0627(8) Uani 1 1 d . .
C7 C 0.8434(5) 0.4099(7) 0.07588(19) 0.0869(12) Uani 1 1 d . .
H7 H 0.8699 0.5246 0.0401 0.104 Uiso 1 1 calc R U
C8 C 0.9492(4) 0.2400(9) 0.0992(2) 0.0912(12) Uani 1 1 d . .
H8 H 1.0482 0.2403 0.0803 0.109 Uiso 1 1 calc R U
C9 C 0.9116(3) 0.0648(6) 0.15134(19) 0.0719(9) Uani 1 1 d . .
H9 H 0.9840 -0.0533 0.1657 0.086 Uiso 1 1 calc R U
C10 C 0.7694(3) 0.0653(4) 0.18146(16) 0.0530(6) Uani 1 1 d . .
H10 H 0.7460 -0.0525 0.2167 0.064 Uiso 1 1 calc R U
C11 C 0.6562(3) 0.2418(4) 0.16021(13) 0.0438(5) Uani 1 1 d . .
C12 C 0.5579(2) 0.0143(4) 0.34008(14) 0.0394(5) Uani 1 1 d . .
C13 C 0.6735(2) 0.1579(4) 0.38793(14) 0.0368(5) Uani 1 1 d . .
H13 H 0.6927 0.2895 0.3599 0.044 Uiso 1 1 calc R U
C14 C 0.7642(2) 0.1102(3) 0.47894(14) 0.0358(5) Uani 1 1 d . .
C15 C 0.8801(3) 0.2579(4) 0.53034(15) 0.0442(5) Uani 1 1 d . .
H15 H 0.8994 0.3917 0.5040 0.053 Uiso 1 1 calc R U
C16 C 0.9640(3) 0.2073(5) 0.61801(16) 0.0561(7) Uani 1 1 d . .
H16 H 1.0401 0.3066 0.6512 0.067 Uiso 1 1 calc R U
C17 C 0.9363(3) 0.0055(5) 0.65886(16) 0.0599(7) Uani 1 1 d . .
H17 H 0.9944 -0.0278 0.7189 0.072 Uiso 1 1 calc R U
C18 C 0.8258(3) -0.1406(4) 0.61134(16) 0.0520(7) Uani 1 1 d . .
H18 H 0.8090 -0.2734 0.6392 0.062 Uiso 1 1 calc R U
C19 C 0.7357(3) -0.0943(4) 0.52017(15) 0.0395(5) Uani 1 1 d . .
C20 C 0.6178(3) -0.2405(4) 0.46819(16) 0.0465(6) Uani 1 1 d . .
H20 H 0.5999 -0.3760 0.4937 0.056 Uiso 1 1 calc R U
C21 C 0.5306(3) -0.1873(4) 0.38215(16) 0.0460(6) Uani 1 1 d . .
H21 H 0.4516 -0.2847 0.3501 0.055 Uiso 1 1 calc R U
O1 O 0.31824(19) -0.0133(4) 0.22157(12) 0.0701(6) Uani 1 1 d . .

loop_
_atom_site_aniso_label
_atom_site_aniso_U_11
_atom_site_aniso_U_22
_atom_site_aniso_U_33
_atom_site_aniso_U_23
_atom_site_aniso_U_13
_atom_site_aniso_U_12
C1 0.0325(11) 0.0535(14) 0.0488(12) -0.0110(11) 0.0081(10) -0.0001(11)
C2 0.0421(12) 0.0528(13) 0.0340(11) -0.0045(10) -0.0023(9) 0.0049(11)
C3 0.0606(16) 0.0652(17) 0.0494(14) -0.0072(14) -0.0074(12) 0.0183(15)
C4 0.115(3) 0.0579(18) 0.0552(17) 0.0033(14) -0.0164(18) 0.0192(19)
C5 0.134(3) 0.0583(19) 0.0433(15) 0.0075(13) -0.0074(18) -0.019(2)
C6 0.082(2) 0.0687(18) 0.0310(11) -0.0045(12) 0.0002(12) -0.0258(16)
C7 0.101(3) 0.119(3) 0.0441(15) -0.0148(18) 0.0234(17) -0.063(3)
C8 0.0650(19) 0.153(4) 0.0628(19) -0.040(2) 0.0294(16) -0.044(2)
C9 0.0466(14) 0.108(2) 0.0626(16) -0.0264(18) 0.0155(13) -0.0070(16)
C10 0.0417(12) 0.0699(16) 0.0461(13) -0.0069(12) 0.0078(10) -0.0008(12)
C11 0.0452(12) 0.0517(13) 0.0298(10) -0.0062(10) -0.0008(9) -0.0085(11)
C12 0.0342(10) 0.0443(13) 0.0415(12) -0.0039(10) 0.0121(9) 0.0000(11)
C13 0.0358(10) 0.0357(11) 0.0408(11) 0.0026(10) 0.0126(9) -0.0007(10)
C14 0.0333(10) 0.0366(13) 0.0398(11) 0.0001(9) 0.0130(9) 0.0015(10)
C15 0.0462(13) 0.0434(12) 0.0434(12) -0.0013(11) 0.0112(10) -0.0026(12)
C16 0.0546(15) 0.0664(19) 0.0435(13) -0.0071(12) 0.0036(11) -0.0072(13)
C17 0.0603(15) 0.0791(19) 0.0385(13) 0.0084(14) 0.0076(12) 0.0083(16)
C18 0.0558(15) 0.0549(16) 0.0491(13) 0.0151(12) 0.0197(12) 0.0095(13)
C19 0.0380(12) 0.0406(13) 0.0438(11) 0.0050(10) 0.0171(10) 0.0076(10)
C20 0.0482(13) 0.0349(11) 0.0621(14) 0.0046(12) 0.0248(11) -0.0008(11)
C21 0.0414(12) 0.0426(14) 0.0564(14) -0.0080(11) 0.0163(11) -0.0082(11)
O1 0.0404(9) 0.0930(15) 0.0713(12) -0.0036(10) 0.0013(8) -0.0124(10)

loop_
_atom_type_symbol
_atom_type_description
_atom_type_scat_dispersion_real
_atom_type_scat_dispersion_imag
_atom_type_scat_source
C C 0.0033 0.0016 'International Tables Vol C Tables 4.2.6.8 and 6.1.1.4'
H H 0.0000 0.0000 'International Tables Vol C Tables 4.2.6.8 and 6.1.1.4'
O O 0.0106 0.0060 'International Tables Vol C Tables 4.2.6.8 and 6.1.1.4'

loop_
_geom_angle_atom_site_label_1
_geom_angle_atom_site_label_2
_geom_angle_atom_site_label_3
_geom_angle
O1 C1 C12 119.8(2)
O1 C1 C2 119.1(2)
C12 C1 C2 120.94(18)
C3 C2 C11 119.6(2)
C3 C2 C1 117.4(2)
C11 C2 C1 123.02(19)
C2 C3 C4 121.4(3)
C2 C3 H3 119.3
C4 C3 H3 119.3
C5 C4 C3 120.1(3)
C5 C4 H4 119.9
C3 C4 H4 119.9
C4 C5 C6 121.4(3)
C4 C5 H5 119.3
C6 C5 H5 119.3
C5 C6 C11 119.2(3)
C5 C6 C7 122.7(3)
C11 C6 C7 118.1(3)
C8 C7 C6 121.4(3)
C8 C7 H7 119.3
C6 C7 H7 119.3
C7 C8 C9 120.5(3)
C7 C8 H8 119.7
C9 C8 H8 119.7
C10 C9 C8 120.2(3)
C10 C9 H9 119.9
C8 C9 H9 119.9
C9 C10 C11 121.2(3)
C9 C10 H10 119.4
C11 C10 H10 119.4
C10 C11 C6 118.5(2)
C10 C11 C2 123.2(2)
C6 C11 C2 118.2(2)
C13 C12 C21 119.3(2)
C13 C12 C1 121.2(2)
C21 C12 C1 119.42(19)
C12 C13 C14 121.4(2)
C12 C13 H13 119.3
C14 C13 H13 119.3
C15 C14 C13 122.34(19)
C15 C14 C19 119.08(19)
C13 C14 C19 118.58(17)
C16 C15 C14 120.7(2)
C16 C15 H15 119.6
C14 C15 H15 119.6
C15 C16 C17 120.4(2)
C15 C16 H16 119.8
C17 C16 H16 119.8
C18 C17 C16 120.5(2)
C18 C17 H17 119.8
C16 C17 H17 119.8
C17 C18 C19 121.0(2)
C17 C18 H18 119.5
C19 C18 H18 119.5
C18 C19 C20 123.1(2)
C18 C19 C14 118.37(19)
C20 C19 C14 118.57(18)
C21 C20 C19 121.2(2)
C21 C20 H20 119.4
C19 C20 H20 119.4
C20 C21 C12 120.9(2)
C20 C21 H21 119.5
C12 C21 H21 119.5

loop_
_geom_bond_atom_site_label_1
_geom_bond_atom_site_label_2
_geom_bond_distance
C1 O1 1.223(3)
C1 C12 1.481(3)
C1 C2 1.494(3)
C2 C3 1.371(3)
C2 C11 1.429(3)
C3 C4 1.392(4)
C3 H3 0.9300
C4 C5 1.341(4)
C4 H4 0.9300
C5 C6 1.411(5)
C5 H5 0.9300
C6 C11 1.415(3)
C6 C7 1.420(5)
C7 C8 1.350(5)
C7 H7 0.9300
C8 C9 1.389(5)
C8 H8 0.9300
C9 C10 1.359(3)
C9 H9 0.9300
C10 C11 1.415(3)
C10 H10 0.9300
C12 C13 1.370(3)
C12 C21 1.414(3)
C13 C14 1.413(3)
C13 H13 0.9300
C14 C15 1.407(3)
C14 C19 1.425(3)
C15 C16 1.358(3)
C15 H15 0.9300
C16 C17 1.407(4)
C16 H16 0.9300
C17 C18 1.354(4)
C17 H17 0.9300
C18 C19 1.411(3)
C18 H18 0.9300
C19 C20 1.414(3)
C20 C21 1.350(3)
C20 H20 0.9300
C21 H21 0.9300

loop_
_geom_torsion_atom_site_label_1
_geom_torsion_atom_site_label_2
_geom_torsion_atom_site_label_3
_geom_torsion_atom_site_label_4
_geom_torsion
O1 C1 C2 C3 51.7(3)
C12 C1 C2 C3 -124.2(2)
O1 C1 C2 C11 -126.8(2)
C12 C1 C2 C11 57.3(3)
C11 C2 C3 C4 -0.7(3)
C1 C2 C3 C4 -179.2(2)
C2 C3 C4 C5 -0.2(4)
C3 C4 C5 C6 0.2(4)
C4 C5 C6 C11 0.6(4)
C4 C5 C6 C7 179.2(3)
C5 C6 C7 C8 -177.8(3)
C11 C6 C7 C8 0.7(4)
C6 C7 C8 C9 1.1(4)
C7 C8 C9 C10 -1.7(4)
C8 C9 C10 C11 0.5(4)
C9 C10 C11 C6 1.3(3)
C9 C10 C11 C2 179.5(2)
C5 C6 C11 C10 176.7(2)
C7 C6 C11 C10 -1.9(3)
C5 C6 C11 C2 -1.5(3)
C7 C6 C11 C2 179.9(2)
C3 C2 C11 C10 -176.6(2)
C1 C2 C11 C10 1.8(3)
C3 C2 C11 C6 1.5(3)
C1 C2 C11 C6 179.97(19)
O1 C1 C12 C13 -154.4(2)
C2 C1 C12 C13 21.5(3)
O1 C1 C12 C21 21.2(3)
C2 C1 C12 C21 -162.93(18)
C21 C12 C13 C14 -1.0(3)
C1 C12 C13 C14 174.63(17)
C12 C13 C14 C15 -178.11(19)
C12 C13 C14 C19 1.2(3)
C13 C14 C15 C16 179.40(19)
C19 C14 C15 C16 0.1(3)
C14 C15 C16 C17 0.1(4)
C15 C16 C17 C18 0.0(4)
C16 C17 C18 C19 -0.1(4)
C17 C18 C19 C20 -179.3(2)
C17 C18 C19 C14 0.2(3)
C15 C14 C19 C18 -0.2(3)
C13 C14 C19 C18 -179.6(2)
C15 C14 C19 C20 179.4(2)
C13 C14 C19 C20 0.0(2)
C18 C19 C20 C21 178.0(2)
C14 C19 C20 C21 -1.5(3)
C19 C20 C21 C12 1.8(3)
C13 C12 C21 C20 -0.6(3)
C1 C12 C21 C20 -176.2(2)
